data_4330672
loop_
_publ_author_name
'Andrew D. Burrows'
'Mary F. Mahon'
'Viorica M. Sebestyen'
'Yanhua Lan'
'Annie K. Powell'

_publ_contact_author_address
;Department of Chemistry,
University of Bath,
Claverton Down,
Bath,
UK
BA2 7AY
;
_publ_contact_author_name 'Andrew D. Burrows'
_publ_section_title
;
 Synthesis, Structures, And Magnetic Behavior of New Anionic Copper(II)
 Sulfate Aggregates and Chains
;
_journal_name_full 'Inorganic Chemistry'
_journal_page_first 10983
_journal_page_last 10989
_journal_paper_doi 10.1021/ic301478x
_journal_volume 51
_journal_year 2012
_chemical_formula_sum 'C2 H13 Cu2 N O11 S2'
_chemical_formula_weight 418.33
_chemical_name_systematic
; 
 ? 
;
_space_group_IT_number 14
_symmetry_cell_setting monoclinic
_symmetry_space_group_name_Hall '-P 2yn'
_symmetry_space_group_name_H-M 'P 1 21/n 1'
_atom_sites_solution_hydrogens geom
_atom_sites_solution_primary direct
_atom_sites_solution_secondary difmap
_audit_creation_method SHELXL-97
_cell_angle_alpha 90.00
_cell_angle_beta 90.779(1)
_cell_angle_gamma 90.00
_cell_formula_units_Z 4
_cell_length_a 6.8990(1)
_cell_length_b 17.0780(4)
_cell_length_c 10.3860(3)
_cell_measurement_reflns_used 11567
_cell_measurement_temperature 150(2)
_cell_measurement_theta_max 27.485
_cell_measurement_theta_min 2.910
_cell_volume 1223.58(5)
_computing_cell_refinement 'HKL Scalepack (Otwinowski & Minor 1997)'
_computing_data_collection 'Collect (Bruker AXS BV 1997-2004)'
_computing_data_reduction 'Denzo & Scalepack (Otwinowski, Minor 1997)'
_computing_molecular_graphics 'ORTEX (P.McArdle 1995)'
_computing_publication_material 'SHELXL-97/2 (Sheldrick 1997)'
_computing_structure_refinement 'SHELXL-97/2 (Sheldrick 1997)'
_computing_structure_solution 'SHELXS-97 (Sheldrick 1990)'
_diffrn_ambient_temperature 150(2)
_diffrn_measured_fraction_theta_full 0.994
_diffrn_measured_fraction_theta_max 0.994
_diffrn_measurement_device_type '95mm CCD camera on \k-goniostat'
_diffrn_measurement_method CCD
_diffrn_radiation_monochromator 'horizonally mounted graphite crystal'
_diffrn_radiation_source 'fine-focus sealed tube'
_diffrn_radiation_type MoK\a
_diffrn_radiation_wavelength 0.71073
_diffrn_reflns_av_R_equivalents 0.0879
_diffrn_reflns_av_sigmaI/netI 0.0510
_diffrn_reflns_limit_h_max 8
_diffrn_reflns_limit_h_min -8
_diffrn_reflns_limit_k_max 22
_diffrn_reflns_limit_k_min -22
_diffrn_reflns_limit_l_max 13
_diffrn_reflns_limit_l_min -13
_diffrn_reflns_number 22218
_diffrn_reflns_theta_full 27.53
_diffrn_reflns_theta_max 27.53
_diffrn_reflns_theta_min 3.52
_exptl_absorpt_coefficient_mu 3.868
_exptl_absorpt_correction_T_max 0.967
_exptl_absorpt_correction_T_min 0.817
_exptl_absorpt_correction_type multi-scan
_exptl_absorpt_process_details
;
multi-scan from symmetry-related measurements 
 Sortav (Blessing 1995)
;
_exptl_crystal_colour very-pale-yellow
_exptl_crystal_density_diffrn 2.271
_exptl_crystal_description needle
_exptl_crystal_F_000 840
_exptl_crystal_size_max 0.15
_exptl_crystal_size_mid 0.10
_exptl_crystal_size_min 0.10
_refine_diff_density_max 0.587
_refine_diff_density_min -0.898
_refine_diff_density_rms 0.149
_refine_ls_extinction_method none
_refine_ls_goodness_of_fit_ref 1.069
_refine_ls_hydrogen_treatment mixed
_refine_ls_matrix_type full
_refine_ls_number_parameters 181
_refine_ls_number_reflns 2802
_refine_ls_number_restraints 5
_refine_ls_restrained_S_all 1.068
_refine_ls_R_factor_all 0.0636
_refine_ls_R_factor_gt 0.0389
_refine_ls_shift/su_max 0.001
_refine_ls_shift/su_mean 0.000
_refine_ls_structure_factor_coef Fsqd
_refine_ls_weighting_details 'calc w=1/[\s^2^(Fo^2^)+(0.0366P)^2^+2.4679P] where P=(Fo^2^+2Fc^2^)/3'
_refine_ls_weighting_scheme calc
_refine_ls_wR_factor_gt 0.0811
_refine_ls_wR_factor_ref 0.0910
_reflns_number_gt 2105
_reflns_number_total 2802
_reflns_threshold_expression >2sigma(I)
_cod_data_source_file ic301478x_si_002_3.cif
_cod_data_source_block k11adb1
_cod_database_code 4330672

loop_
_symmetry_equiv_pos_as_xyz
'x, y, z'
'-x+1/2, y+1/2, -z+1/2'
'-x, -y, -z'
'x-1/2, -y-1/2, z-1/2'

loop_
_atom_site_label
_atom_site_type_symbol
_atom_site_fract_x
_atom_site_fract_y
_atom_site_fract_z
_atom_site_U_iso_or_equiv
_atom_site_adp_type
_atom_site_occupancy
_atom_site_symmetry_multiplicity
_atom_site_calc_flag
_atom_site_refinement_flags
Cu1 Cu 0.25264(7) 0.96050(3) 1.25358(5) 0.01313(14) Uani 1 1 d .
Cu2 Cu 0.0000 1.0000 1.0000 0.01446(17) Uani 1 2 d S
Cu3 Cu 0.5000 1.0000 1.0000 0.01246(17) Uani 1 2 d S
S1 S 0.25588(14) 0.85273(6) 1.01593(9) 0.0129(2) Uani 1 1 d .
S2 S -0.24996(14) 0.97193(6) 1.30280(9) 0.0127(2) Uani 1 1 d .
O1 O 0.2453(4) 1.02071(17) 1.0871(3) 0.0120(6) Uani 1 1 d D
H1 H 0.241(6) 1.0764(7) 1.108(4) 0.014 Uiso 1 1 d D
O2 O -0.0881(4) 0.94468(18) 1.2227(3) 0.0166(6) Uani 1 1 d .
O3 O -0.1948(4) 1.04733(17) 1.3632(3) 0.0165(6) Uani 1 1 d .
O4 O -0.2920(4) 0.91355(17) 1.4044(3) 0.0167(6) Uani 1 1 d .
O5 O -0.4250(4) 0.98143(18) 1.2219(3) 0.0178(6) Uani 1 1 d .
O6 O 0.2487(4) 0.85961(17) 1.1588(3) 0.0151(6) Uani 1 1 d .
O7 O 0.0841(4) 0.89355(18) 0.9577(3) 0.0169(6) Uani 1 1 d .
O8 O 0.4370(4) 0.89104(17) 0.9721(3) 0.0155(6) Uani 1 1 d .
O9 O 0.2553(4) 0.77139(17) 0.9782(3) 0.0186(6) Uani 1 1 d .
O10 O 0.3107(4) 0.89847(18) 1.4093(3) 0.0175(6) Uani 1 1 d D
H10A H 0.279(6) 0.915(3) 1.4966(18) 0.021 Uiso 1 1 d D
H10B H 0.4514(12) 0.906(3) 1.414(4) 0.021 Uiso 1 1 d D
O11 O 0.1917(4) 1.05917(18) 1.3456(3) 0.0161(6) Uani 1 1 d D
H11A H 0.0519(14) 1.069(3) 1.342(4) 0.019 Uiso 1 1 d D
H11B H 0.226(6) 1.071(3) 1.4352(15) 0.019 Uiso 1 1 d D
N1 N 0.3889(5) 0.7301(2) 0.7371(3) 0.0215(8) Uani 1 1 d .
H1A H 0.4533 0.6838 0.7226 0.026 Uiso 1 1 calc R
H1B H 0.3488 0.7300 0.8212 0.026 Uiso 1 1 calc R
C1 C 0.5252(7) 0.7966(3) 0.7179(5) 0.0295(11) Uani 1 1 d .
H1C H 0.6364 0.7911 0.7769 0.044 Uiso 1 1 calc R
H1D H 0.4584 0.8461 0.7353 0.044 Uiso 1 1 calc R
H1E H 0.5704 0.7965 0.6288 0.044 Uiso 1 1 calc R
C2 C 0.2173(8) 0.7342(3) 0.6509(5) 0.0379(13) Uani 1 1 d .
H2A H 0.1324 0.6894 0.6673 0.057 Uiso 1 1 calc R
H2B H 0.2590 0.7330 0.5611 0.057 Uiso 1 1 calc R
H2C H 0.1467 0.7830 0.6670 0.057 Uiso 1 1 calc R

loop_
_atom_site_aniso_label
_atom_site_aniso_U_11
_atom_site_aniso_U_22
_atom_site_aniso_U_33
_atom_site_aniso_U_23
_atom_site_aniso_U_13
_atom_site_aniso_U_12
Cu1 0.0130(3) 0.0172(3) 0.0091(2) -0.0009(2) 0.00023(17) 0.00016(19)
Cu2 0.0098(3) 0.0184(4) 0.0150(3) -0.0018(3) -0.0032(3) 0.0008(3)
Cu3 0.0093(3) 0.0159(4) 0.0122(3) -0.0004(3) 0.0019(2) -0.0006(3)
S1 0.0122(5) 0.0151(5) 0.0113(5) -0.0014(4) 0.0022(4) -0.0009(4)
S2 0.0100(5) 0.0177(5) 0.0103(4) -0.0003(4) 0.0001(3) 0.0005(4)
O1 0.0093(13) 0.0142(15) 0.0125(13) -0.0011(11) -0.0007(11) 0.0024(11)
O2 0.0110(14) 0.0231(17) 0.0158(15) -0.0035(12) 0.0037(11) 0.0006(12)
O3 0.0156(15) 0.0184(16) 0.0155(15) -0.0046(12) 0.0031(11) -0.0012(12)
O4 0.0170(15) 0.0207(17) 0.0123(14) 0.0035(12) -0.0024(11) -0.0026(12)
O5 0.0101(14) 0.0302(18) 0.0129(14) 0.0038(12) -0.0018(11) 0.0002(12)
O6 0.0187(15) 0.0173(16) 0.0095(13) -0.0002(12) 0.0035(11) 0.0004(12)
O7 0.0140(15) 0.0210(16) 0.0158(14) -0.0038(12) -0.0017(11) 0.0022(12)
O8 0.0139(14) 0.0176(16) 0.0151(15) -0.0020(12) 0.0036(11) -0.0015(12)
O9 0.0211(16) 0.0163(16) 0.0186(16) -0.0020(12) 0.0048(12) -0.0015(12)
O10 0.0187(15) 0.0229(17) 0.0107(14) 0.0002(12) 0.0011(12) -0.0003(13)
O11 0.0139(14) 0.0237(17) 0.0107(14) -0.0030(12) 0.0010(11) 0.0000(12)
N1 0.028(2) 0.020(2) 0.0168(19) -0.0015(15) 0.0063(15) 0.0023(16)
C1 0.036(3) 0.022(3) 0.031(3) -0.003(2) 0.011(2) -0.005(2)
C2 0.040(3) 0.038(3) 0.035(3) 0.000(3) -0.014(2) -0.005(2)

loop_
_atom_type_symbol
_atom_type_description
_atom_type_scat_dispersion_real
_atom_type_scat_dispersion_imag
_atom_type_scat_source
C C 0.0033 0.0016 'International Tables Vol C Tables 4.2.6.8 and 6.1.1.4'
H H 0.0000 0.0000 'International Tables Vol C Tables 4.2.6.8 and 6.1.1.4'
N N 0.0061 0.0033 'International Tables Vol C Tables 4.2.6.8 and 6.1.1.4'
O O 0.0106 0.0060 'International Tables Vol C Tables 4.2.6.8 and 6.1.1.4'
Cu Cu 0.3201 1.2651 'International Tables Vol C Tables 4.2.6.8 and 6.1.1.4'
S S 0.1246 0.1234 'International Tables Vol C Tables 4.2.6.8 and 6.1.1.4'

loop_
_geom_angle_atom_site_label_1
_geom_angle_atom_site_label_2
_geom_angle_atom_site_label_3
_geom_angle
_geom_angle_site_symmetry_1
_geom_angle_site_symmetry_3
O10 Cu1 O6 86.65(12) . .
O10 Cu1 O11 95.92(12) . .
O6 Cu1 O11 166.99(12) . .
O10 Cu1 O1 169.40(12) . .
O6 Cu1 O1 91.00(11) . .
O11 Cu1 O1 88.69(12) . .
O10 Cu1 O5 90.85(11) . 1_655
O6 Cu1 O5 94.08(12) . 1_655
O11 Cu1 O5 98.62(12) . 1_655
O1 Cu1 O5 79.00(10) . 1_655
O10 Cu1 O2 103.81(11) . .
O6 Cu1 O2 80.10(11) . .
O11 Cu1 O2 86.90(11) . .
O1 Cu1 O2 85.93(10) . .
O5 Cu1 O2 163.78(10) 1_655 .
O1 Cu2 O1 180.00(14) . 3_577
O1 Cu2 O7 90.84(12) . .
O1 Cu2 O7 89.16(12) 3_577 .
O1 Cu2 O7 89.16(12) . 3_577
O1 Cu2 O7 90.84(12) 3_577 3_577
O7 Cu2 O7 180.000(1) . 3_577
O8 Cu3 O8 179.999(1) . 3_677
O8 Cu3 O1 87.67(11) . 3_677
O8 Cu3 O1 92.33(11) 3_677 3_677
O8 Cu3 O1 92.33(11) . .
O8 Cu3 O1 87.67(11) 3_677 .
O1 Cu3 O1 179.999(1) 3_677 .
O8 Cu3 O5 86.42(11) . 3_577
O8 Cu3 O5 93.58(11) 3_677 3_577
O1 Cu3 O5 76.60(10) 3_677 3_577
O1 Cu3 O5 103.40(10) . 3_577
O8 Cu3 O5 93.58(11) . 1_655
O8 Cu3 O5 86.42(11) 3_677 1_655
O1 Cu3 O5 103.40(10) 3_677 1_655
O1 Cu3 O5 76.60(10) . 1_655
O5 Cu3 O5 179.998(1) 3_577 1_655
O9 S1 O8 109.84(17) . .
O9 S1 O6 110.27(17) . .
O8 S1 O6 108.02(17) . .
O9 S1 O7 109.84(18) . .
O8 S1 O7 109.61(17) . .
O6 S1 O7 109.23(16) . .
O5 S2 O2 109.52(17) . .
O5 S2 O3 110.54(18) . .
O2 S2 O3 108.72(17) . .
O5 S2 O4 108.27(17) . .
O2 S2 O4 110.22(18) . .
O3 S2 O4 109.57(17) . .
Cu2 O1 Cu1 108.61(13) . .
Cu2 O1 Cu3 121.20(13) . .
Cu1 O1 Cu3 106.49(12) . .
Cu2 O1 H1 105(3) . .
Cu1 O1 H1 108(3) . .
Cu3 O1 H1 108(3) . .
S2 O2 Cu1 129.82(16) . .
S2 O5 Cu1 134.03(17) . 1_455
S2 O5 Cu3 137.32(17) . 1_455
Cu1 O5 Cu3 87.75(9) 1_455 1_455
S1 O6 Cu1 124.20(17) . .
S1 O7 Cu2 125.23(17) . .
S1 O8 Cu3 124.46(17) . .
Cu1 O10 H10A 124(3) . .
Cu1 O10 H10B 99(3) . .
H10A O10 H10B 99(4) . .
Cu1 O11 H11A 110(3) . .
Cu1 O11 H11B 126(3) . .
H11A O11 H11B 103(4) . .
C2 N1 C1 112.6(4) . .
C2 N1 H1A 109.1 . .
C1 N1 H1A 109.1 . .
C2 N1 H1B 109.1 . .
C1 N1 H1B 109.1 . .
H1A N1 H1B 107.8 . .
N1 C1 H1C 109.5 . .
N1 C1 H1D 109.5 . .
H1C C1 H1D 109.5 . .
N1 C1 H1E 109.5 . .
H1C C1 H1E 109.5 . .
H1D C1 H1E 109.5 . .
N1 C2 H2A 109.5 . .
N1 C2 H2B 109.5 . .
H2A C2 H2B 109.5 . .
N1 C2 H2C 109.5 . .
H2A C2 H2C 109.5 . .
H2B C2 H2C 109.5 . .

loop_
_geom_bond_atom_site_label_1
_geom_bond_atom_site_label_2
_geom_bond_distance
_geom_bond_site_symmetry_2
Cu1 O10 1.970(3) .
Cu1 O6 1.984(3) .
Cu1 O11 1.985(3) .
Cu1 O1 2.012(3) .
Cu1 O5 2.281(3) 1_655
Cu1 O2 2.384(3) .
Cu2 O1 1.941(3) .
Cu2 O1 1.941(3) 3_577
Cu2 O7 1.960(3) .
Cu2 O7 1.960(3) 3_577
Cu3 O8 1.932(3) .
Cu3 O8 1.932(3) 3_677
Cu3 O1 2.019(3) 3_677
Cu3 O1 2.019(3) .
Cu3 O5 2.377(3) 3_577
Cu3 O5 2.377(3) 1_655
S1 O9 1.443(3) .
S1 O8 1.488(3) .
S1 O6 1.490(3) .
S1 O7 1.496(3) .
S2 O5 1.470(3) .
S2 O2 1.477(3) .
S2 O3 1.480(3) .
S2 O4 1.483(3) .
O1 H1 0.978(5) .
O5 Cu1 2.281(3) 1_455
O5 Cu3 2.377(3) 1_455
O10 H10A 0.979(5) .
O10 H10B 0.979(5) .
O11 H11A 0.978(5) .
O11 H11B 0.978(5) .
N1 C2 1.476(6) .
N1 C1 1.490(6) .
N1 H1A 0.9200 .
N1 H1B 0.9200 .
C1 H1C 0.9800 .
C1 H1D 0.9800 .
C1 H1E 0.9800 .
C2 H2A 0.9800 .
C2 H2B 0.9800 .
C2 H2C 0.9800 .
